data_2227879
loop_
_publ_author_name
'Su, Dongpo'
'Song, Desheng'
'Fu, Zhiyong'

_publ_section_title
;
 <i>catena</i>-Poly[[[aquapyridinezinc(II)]-\m~2~-3,3'-(<i>p</i>-phenylene)diacrylato]
 pyridine solvate]
;
_journal_coeditor_code PB2038
_journal_issue 9
_journal_name_full 'Acta Crystallographica Section E'
_journal_page_first m1163
_journal_paper_doi 10.1107/S1600536810033167
_journal_volume 66
_journal_year 2010
_chemical_formula_iupac '[Zn (C12 H8 O4) (C5 H5 N) (H2 O)], C5 H5 N'
_chemical_formula_moiety 'C17 H15 N O5 Zn, C5 H5 N'
_chemical_formula_sum 'C22 H20 N2 O5 Zn'
_chemical_formula_weight 457.77
_chemical_name_systematic
;
<i>catena</i>-Poly[[[aquapyridinezinc(II)]-\m~2~-3,3'-(<i>p</i>-\
phenylene)diacrylato] pyridine solvate]
;
_space_group_IT_number 14
_symmetry_cell_setting monoclinic
_symmetry_space_group_name_Hall '-P 2ybc'
_symmetry_space_group_name_H-M 'P 1 21/c 1'
_atom_sites_solution_hydrogens geom
_atom_sites_solution_primary direct
_atom_sites_solution_secondary difmap
_audit_creation_method SHELXL-97
_cell_angle_alpha 90.00
_cell_angle_beta 112.360(2)
_cell_angle_gamma 90.00
_cell_formula_units_Z 4
_cell_length_a 10.2132(15)
_cell_length_b 17.375(3)
_cell_length_c 12.8144(19)
_cell_measurement_reflns_used 3657
_cell_measurement_temperature 110(2)
_cell_measurement_theta_max 25.03
_cell_measurement_theta_min 2.91
_cell_volume 2103.0(6)
_computing_cell_refinement 'SAINT (Bruker, 1998)'
_computing_data_collection 'SMART (Bruker, 1998)'
_computing_data_reduction 'SAINT (Sheldrick, 2008)'
_computing_molecular_graphics 'SHELXTL (Sheldrick, 2008)'
_computing_publication_material 'SHELXTL (Sheldrick, 2008)'
_computing_structure_refinement 'SHELXL97 (Sheldrick, 2008)'
_computing_structure_solution 'SHELXS97 (Sheldrick, 2008)'
_diffrn_ambient_temperature 110(2)
_diffrn_measured_fraction_theta_full 0.986
_diffrn_measured_fraction_theta_max 0.986
_diffrn_measurement_device_type 'Bruker SMART CCD'
_diffrn_measurement_method '\w scans'
_diffrn_radiation_monochromator graphite
_diffrn_radiation_source 'fine-focus sealed tube'
_diffrn_radiation_type MoK\a
_diffrn_radiation_wavelength 0.71073
_diffrn_reflns_av_R_equivalents 0.0262
_diffrn_reflns_av_sigmaI/netI 0.0353
_diffrn_reflns_limit_h_max 12
_diffrn_reflns_limit_h_min -12
_diffrn_reflns_limit_k_max 15
_diffrn_reflns_limit_k_min -20
_diffrn_reflns_limit_l_max 15
_diffrn_reflns_limit_l_min -11
_diffrn_reflns_number 9012
_diffrn_reflns_theta_full 25.03
_diffrn_reflns_theta_max 25.03
_diffrn_reflns_theta_min 2.91
_exptl_absorpt_coefficient_mu 1.203
_exptl_absorpt_correction_T_max 0.85
_exptl_absorpt_correction_T_min 0.74
_exptl_absorpt_correction_type multi-scan
_exptl_absorpt_process_details '(SADABS; Sheldrick, 1996)'
_exptl_crystal_colour COLORLESS
_exptl_crystal_density_diffrn 1.446
_exptl_crystal_density_method 'not measured'
_exptl_crystal_description block
_exptl_crystal_F_000 944
_exptl_crystal_size_max 0.30
_exptl_crystal_size_mid 0.16
_exptl_crystal_size_min 0.15
_refine_diff_density_max 0.905
_refine_diff_density_min -0.807
_refine_ls_extinction_method none
_refine_ls_goodness_of_fit_ref 1.053
_refine_ls_hydrogen_treatment mixed
_refine_ls_matrix_type full
_refine_ls_number_parameters 267
_refine_ls_number_reflns 3657
_refine_ls_number_restraints 1
_refine_ls_restrained_S_all 1.054
_refine_ls_R_factor_all 0.0482
_refine_ls_R_factor_gt 0.0345
_refine_ls_shift/su_max 0.000
_refine_ls_shift/su_mean 0.000
_refine_ls_structure_factor_coef Fsqd
_refine_ls_weighting_details 'calc w=1/[\s^2^(Fo^2^)+(0.0440P)^2^+1.4847P] where P=(Fo^2^+2Fc^2^)/3'
_refine_ls_weighting_scheme calc
_refine_ls_wR_factor_gt 0.0804
_refine_ls_wR_factor_ref 0.0881
_reflns_number_gt 2923
_reflns_number_total 3657
_reflns_threshold_expression I>2sigma(I)
_cod_data_source_file pb2038.cif
_cod_data_source_block I
_cod_original_cell_volume 2103.0(5)
_cod_original_sg_symbol_Hall '-P 2ybc '
_cod_original_sg_symbol_H-M 'P 21/c'
_cod_database_code 2227879
_cod_database_fobs_code 2227879

loop_
_symmetry_equiv_pos_as_xyz
'x, y, z'
'-x, y+1/2, -z+1/2'
'-x, -y, -z'
'x, -y-1/2, z-1/2'

loop_
_atom_site_type_symbol
_atom_site_label
_atom_site_fract_x
_atom_site_fract_y
_atom_site_fract_z
_atom_site_U_iso_or_equiv
_atom_site_adp_type
_atom_site_calc_flag
_atom_site_refinement_flags
_atom_site_occupancy
_atom_site_disorder_assembly
_atom_site_disorder_group
N N1 0.5178(2) -0.01394(13) 0.75537(18) 0.0163(5) Uani d . 1 . .
C C18 0.9544(3) 0.03667(18) 0.3132(2) 0.0260(7) Uani d . 1 . .
H H18A 0.9348 0.0054 0.3663 0.031 Uiso calc R 1 . .
Zn Zn1 0.41999(3) 0.072906(17) 0.63842(2) 0.01285(11) Uani d . 1 . .
C C1 1.3097(3) 0.35091(15) 0.2483(2) 0.0145(6) Uani d . 1 . .
O O1 1.44021(18) 0.34052(11) 0.27971(15) 0.0177(4) Uani d . 1 . .
O O2 1.24483(18) 0.39778(11) 0.16907(14) 0.0149(4) Uani d . 1 . .
O O3 0.40900(19) 0.18631(11) 0.52712(15) 0.0193(4) Uani d . 1 . .
O O4 0.58751(18) 0.10624(10) 0.60053(14) 0.0148(4) Uani d . 1 . .
O O5 0.3145(2) 0.00368(12) 0.50538(16) 0.0183(4) Uani d D 1 . .
H H2 0.239(3) 0.0196(18) 0.451(2) 0.031(9) Uiso d D 1 . .
H H1 0.351(4) -0.026(2) 0.476(3) 0.030(10) Uiso d . 1 . .
C C2 1.2295(3) 0.30907(16) 0.3060(2) 0.0155(6) Uani d . 1 . .
H H2A 1.2736 0.2670 0.3539 0.019 Uiso calc R 1 . .
C C3 1.0980(3) 0.32845(15) 0.2929(2) 0.0146(6) Uani d . 1 . .
H H3A 1.0559 0.3692 0.2417 0.018 Uiso calc R 1 . .
C C4 1.0110(3) 0.29379(15) 0.3489(2) 0.0144(6) Uani d . 1 . .
C C5 0.8720(3) 0.31994(16) 0.3217(2) 0.0167(6) Uani d . 1 . .
H H5A 0.8369 0.3606 0.2688 0.020 Uiso calc R 1 . .
C C6 0.7854(3) 0.28786(16) 0.3702(2) 0.0158(6) Uani d . 1 . .
H H6A 0.6909 0.3058 0.3489 0.019 Uiso calc R 1 . .
C C7 0.8350(3) 0.22904(15) 0.4506(2) 0.0137(5) Uani d . 1 . .
C C8 0.9737(3) 0.20268(15) 0.4779(2) 0.0137(6) Uani d . 1 . .
H H8A 1.0089 0.1623 0.5313 0.016 Uiso calc R 1 . .
C C9 1.0604(3) 0.23431(15) 0.4286(2) 0.0141(5) Uani d . 1 . .
H H9A 1.1543 0.2157 0.4489 0.017 Uiso calc R 1 . .
C C10 0.7473(3) 0.19340(15) 0.5051(2) 0.0138(6) Uani d . 1 . .
H H10A 0.7887 0.1517 0.5548 0.017 Uiso calc R 1 . .
C C11 0.6165(3) 0.21278(15) 0.4930(2) 0.0152(6) Uani d . 1 . .
H H11A 0.5755 0.2576 0.4507 0.018 Uiso calc R 1 . .
C C12 0.5322(3) 0.16709(15) 0.5429(2) 0.0141(6) Uani d . 1 . .
C C13 0.6192(3) 0.00035(18) 0.8551(2) 0.0309(5) Uani d . 1 . .
H H13A 0.6482 0.0522 0.8739 0.037 Uiso calc R 1 . .
C C14 0.6844(4) -0.05630(18) 0.9326(3) 0.0360(6) Uani d . 1 . .
H H14A 0.7576 -0.0436 1.0027 0.043 Uiso calc R 1 . .
C C15 0.6423(4) -0.13168(19) 0.9073(3) 0.0345(8) Uani d . 1 . .
H H15A 0.6827 -0.1715 0.9607 0.041 Uiso calc R 1 . .
C C16 0.5408(4) -0.14810(19) 0.8033(3) 0.0360(6) Uani d . 1 . .
H H16A 0.5118 -0.1996 0.7817 0.043 Uiso calc R 1 . .
C C17 0.4820(4) -0.08740(17) 0.7307(3) 0.0309(5) Uani d . 1 . .
H H17A 0.4116 -0.0988 0.6588 0.037 Uiso calc R 1 . .
N N2 1.0893(3) 0.05277(14) 0.3312(2) 0.0227(6) Uani d . 1 . .
C C19 1.1138(3) 0.09713(18) 0.2556(3) 0.0296(7) Uani d . 1 . .
H H19A 1.2093 0.1091 0.2676 0.035 Uiso calc R 1 . .
C C20 1.0086(4) 0.12641(19) 0.1615(3) 0.0344(8) Uani d . 1 . .
H H20A 1.0309 0.1575 0.1095 0.041 Uiso calc R 1 . .
C C21 0.8701(3) 0.1097(2) 0.1440(3) 0.0330(8) Uani d . 1 . .
H H21A 0.7946 0.1296 0.0802 0.040 Uiso calc R 1 . .
C C22 0.8431(3) 0.0636(2) 0.2209(3) 0.0343(8) Uani d . 1 . .
H H22A 0.7485 0.0505 0.2102 0.041 Uiso calc R 1 . .

loop_
_atom_site_aniso_label
_atom_site_aniso_U_11
_atom_site_aniso_U_22
_atom_site_aniso_U_33
_atom_site_aniso_U_12
_atom_site_aniso_U_13
_atom_site_aniso_U_23
N1 0.0178(12) 0.0153(12) 0.0166(11) 0.0013(10) 0.0073(9) 0.0012(9)
C18 0.0300(17) 0.0237(16) 0.0258(16) -0.0048(13) 0.0123(14) 0.0010(13)
Zn1 0.01274(17) 0.01317(17) 0.01527(17) 0.00028(13) 0.00828(12) 0.00003(13)
C1 0.0161(14) 0.0127(14) 0.0160(13) -0.0010(11) 0.0075(11) -0.0045(11)
O1 0.0132(10) 0.0198(10) 0.0219(10) 0.0013(8) 0.0088(8) 0.0035(8)
O2 0.0149(9) 0.0156(9) 0.0166(9) -0.0006(8) 0.0087(8) 0.0029(8)
O3 0.0166(10) 0.0215(11) 0.0244(10) 0.0026(8) 0.0130(8) 0.0056(8)
O4 0.0153(9) 0.0145(10) 0.0174(9) 0.0008(8) 0.0093(8) 0.0014(8)
O5 0.0181(11) 0.0179(11) 0.0179(10) 0.0039(9) 0.0058(9) -0.0049(9)
C2 0.0159(14) 0.0166(14) 0.0161(13) 0.0002(11) 0.0084(11) 0.0021(11)
C3 0.0156(13) 0.0154(14) 0.0128(13) -0.0010(11) 0.0055(11) 0.0009(11)
C4 0.0127(13) 0.0178(14) 0.0131(13) -0.0024(11) 0.0056(11) -0.0018(11)
C5 0.0175(14) 0.0161(14) 0.0157(13) -0.0014(11) 0.0056(11) 0.0032(11)
C6 0.0107(13) 0.0206(15) 0.0170(13) 0.0012(11) 0.0063(11) -0.0006(11)
C7 0.0124(13) 0.0158(14) 0.0134(13) -0.0030(11) 0.0053(10) -0.0021(11)
C8 0.0174(14) 0.0106(13) 0.0106(12) -0.0006(11) 0.0024(11) 0.0009(10)
C9 0.0110(13) 0.0157(14) 0.0157(13) 0.0002(11) 0.0054(10) -0.0028(11)
C10 0.0155(13) 0.0143(14) 0.0104(12) -0.0027(11) 0.0038(10) -0.0003(10)
C11 0.0190(14) 0.0118(13) 0.0163(13) -0.0007(11) 0.0082(11) 0.0016(11)
C12 0.0141(14) 0.0162(14) 0.0138(13) -0.0026(11) 0.0073(11) -0.0051(11)
C13 0.0386(13) 0.0196(12) 0.0240(11) -0.0022(10) 0.0002(10) -0.0009(9)
C14 0.0455(14) 0.0231(12) 0.0272(12) -0.0026(11) 0.0000(11) -0.0008(10)
C15 0.047(2) 0.0245(17) 0.0240(16) 0.0069(15) 0.0042(15) 0.0071(13)
C16 0.0455(14) 0.0231(12) 0.0272(12) -0.0026(11) 0.0000(11) -0.0008(10)
C17 0.0386(13) 0.0196(12) 0.0240(11) -0.0022(10) 0.0002(10) -0.0009(9)
N2 0.0251(14) 0.0194(13) 0.0230(13) 0.0037(10) 0.0084(11) -0.0013(10)
C19 0.0239(16) 0.0305(18) 0.0362(18) -0.0024(14) 0.0135(14) 0.0017(14)
C20 0.039(2) 0.0326(19) 0.0330(18) 0.0029(15) 0.0154(15) 0.0118(15)
C21 0.0267(17) 0.0352(19) 0.0313(17) 0.0053(15) 0.0042(14) 0.0083(15)
C22 0.0227(17) 0.039(2) 0.0382(19) -0.0055(15) 0.0081(15) 0.0018(16)

loop_
_atom_type_symbol
_atom_type_description
_atom_type_scat_dispersion_real
_atom_type_scat_dispersion_imag
_atom_type_scat_source
C C 0.0033 0.0016 'International Tables Vol C Tables 4.2.6.8 and 6.1.1.4'
H H 0.0000 0.0000 'International Tables Vol C Tables 4.2.6.8 and 6.1.1.4'
N N 0.0061 0.0033 'International Tables Vol C Tables 4.2.6.8 and 6.1.1.4'
O O 0.0106 0.0060 'International Tables Vol C Tables 4.2.6.8 and 6.1.1.4'
Zn Zn 0.2839 1.4301 'International Tables Vol C Tables 4.2.6.8 and 6.1.1.4'

loop_
_geom_angle_atom_site_label_1
_geom_angle_atom_site_label_2
_geom_angle_atom_site_label_3
_geom_angle_site_symmetry_1
_geom_angle_site_symmetry_3
_geom_angle
_geom_angle_publ_flag
C13 N1 C17 . . 116.8(2) ?
C13 N1 Zn1 . . 122.7(2) ?
C17 N1 Zn1 . . 120.53(19) ?
N2 C18 C22 . . 122.6(3) ?
N2 C18 H18A . . 118.7 ?
C22 C18 H18A . . 118.7 ?
O5 Zn1 O4 . . 101.20(8) ?
O5 Zn1 O2 . 4_466 94.92(8) ?
O4 Zn1 O2 . 4_466 148.85(8) ?
N1 Zn1 O5 . . 97.50(9) y
O4 Zn1 N1 . . 99.25(8) ?
O2 Zn1 N1 4_466 . 104.90(8) ?
O5 Zn1 O1 . 4_466 155.29(8) ?
O4 Zn1 O1 . 4_466 99.78(7) ?
O1 Zn1 O2 4_466 4_466 60.49(7) y
N1 Zn1 O1 . 4_466 91.86(8) ?
O5 Zn1 O3 . . 95.57(7) ?
O3 Zn1 O4 . . 58.64(7) y
O2 Zn1 O3 4_466 . 93.61(7) ?
N1 Zn1 O3 . . 156.24(8) ?
O1 Zn1 O3 4_466 . 84.33(7) ?
O5 Zn1 C1 . 4_466 125.46(8) ?
O4 Zn1 C1 . 4_466 125.88(8) ?
O2 Zn1 C1 4_466 4_466 30.61(8) ?
N1 Zn1 C1 . 4_466 99.99(8) ?
O1 Zn1 C1 4_466 4_466 29.89(7) ?
O3 Zn1 C1 . 4_466 88.32(7) ?
O5 Zn1 C12 . . 99.68(8) ?
O4 Zn1 C12 . . 29.91(8) ?
O2 Zn1 C12 4_466 . 121.19(8) ?
N1 Zn1 C12 . . 128.66(9) ?
O1 Zn1 C12 4_466 . 92.05(7) ?
O3 Zn1 C12 . . 28.72(7) ?
C1 Zn1 C12 4_466 . 108.13(8) ?
O1 C1 O2 . . 121.1(2) ?
O1 C1 C2 . . 119.4(2) ?
O2 C1 C2 . . 119.4(2) ?
O1 C1 Zn1 . 4_665 66.61(14) ?
O2 C1 Zn1 . 4_665 54.53(12) ?
C2 C1 Zn1 . 4_665 173.96(19) ?
C1 O1 Zn1 . 4_665 83.50(15) ?
C1 O2 Zn1 . 4_665 94.86(15) ?
C12 O3 Zn1 . . 82.39(15) ?
C12 O4 Zn1 . . 98.33(15) ?
Zn1 O5 H2 . . 121(2) ?
Zn1 O5 H1 . . 125(2) ?
H2 O5 H1 . . 105(3) ?
C3 C2 C1 . . 122.3(3) ?
C3 C2 H2A . . 118.8 ?
C1 C2 H2A . . 118.8 ?
C2 C3 C4 . . 127.2(3) ?
C2 C3 H3A . . 116.4 ?
C4 C3 H3A . . 116.4 ?
C5 C4 C9 . . 117.9(2) ?
C5 C4 C3 . . 119.3(2) ?
C9 C4 C3 . . 122.8(2) ?
C6 C5 C4 . . 121.3(2) ?
C6 C5 H5A . . 119.3 ?
C4 C5 H5A . . 119.3 ?
C5 C6 C7 . . 120.8(2) ?
C5 C6 H6A . . 119.6 ?
C7 C6 H6A . . 119.6 ?
C8 C7 C6 . . 118.0(2) ?
C8 C7 C10 . . 119.1(2) ?
C6 C7 C10 . . 122.9(2) ?
C9 C8 C7 . . 121.3(2) ?
C9 C8 H8A . . 119.4 ?
C7 C8 H8A . . 119.4 ?
C8 C9 C4 . . 120.6(2) ?
C8 C9 H9A . . 119.7 ?
C4 C9 H9A . . 119.7 ?
C11 C10 C7 . . 127.3(2) ?
C11 C10 H10A . . 116.3 ?
C7 C10 H10A . . 116.3 ?
C10 C11 C12 . . 122.5(2) ?
C10 C11 H11A . . 118.8 ?
C12 C11 H11A . . 118.8 ?
O3 C12 O4 . . 120.6(2) ?
O3 C12 C11 . . 120.3(2) ?
O4 C12 C11 . . 119.0(2) ?
O3 C12 Zn1 . . 68.89(14) ?
O4 C12 Zn1 . . 51.76(12) ?
C11 C12 Zn1 . . 170.73(19) ?
N1 C13 C14 . . 123.2(3) ?
N1 C13 H13A . . 118.4 ?
C14 C13 H13A . . 118.4 ?
C13 C14 C15 . . 119.1(3) ?
C13 C14 H14A . . 120.4 ?
C15 C14 H14A . . 120.4 ?
C16 C15 C14 . . 118.7(3) ?
C16 C15 H15A . . 120.7 ?
C14 C15 H15A . . 120.7 ?
C15 C16 C17 . . 118.0(3) ?
C15 C16 H16A . . 121.0 ?
C17 C16 H16A . . 121.0 ?
N1 C17 C16 . . 124.2(3) ?
N1 C17 H17A . . 117.9 ?
C16 C17 H17A . . 117.9 ?
C19 N2 C18 . . 117.5(3) ?
N2 C19 C20 . . 123.5(3) ?
N2 C19 H19A . . 118.3 ?
C20 C19 H19A . . 118.3 ?
C19 C20 C21 . . 118.5(3) ?
C19 C20 H20A . . 120.7 ?
C21 C20 H20A . . 120.7 ?
C20 C21 C22 . . 118.7(3) ?
C20 C21 H21A . . 120.7 ?
C22 C21 H21A . . 120.7 ?
C21 C22 C18 . . 119.2(3) ?
C21 C22 H22A . . 120.4 ?
C18 C22 H22A . . 120.4 ?

loop_
_geom_bond_atom_site_label_1
_geom_bond_atom_site_label_2
_geom_bond_site_symmetry_2
_geom_bond_distance
_geom_bond_publ_flag
N1 C13 . 1.327(4) ?
N1 C17 . 1.332(4) ?
Zn1 N1 . 2.093(2) y
C18 N2 . 1.336(4) ?
C18 C22 . 1.374(4) ?
C18 H18A . 0.9500 ?
Zn1 O5 . 2.0288(19) y
Zn1 O4 . 2.0324(18) y
Zn1 O2 4_466 2.0368(18) y
Zn1 O1 4_466 2.3019(18) y
Zn1 O3 . 2.4099(19) y
Zn1 C1 4_466 2.492(3) y
Zn1 C12 . 2.560(3) y
C1 O1 . 1.250(3) ?
C1 O2 . 1.273(3) ?
C1 C2 . 1.485(4) ?
C1 Zn1 4_665 2.492(3) ?
O1 Zn1 4_665 2.3019(18) ?
O2 Zn1 4_665 2.0368(18) ?
O3 C12 . 1.241(3) ?
O4 C12 . 1.291(3) ?
O5 H2 . 0.864(18) ?
O5 H1 . 0.80(4) ?
C2 C3 . 1.333(4) ?
C2 H2A . 0.9500 ?
C3 C4 . 1.466(4) ?
C3 H3A . 0.9500 ?
C4 C5 . 1.403(4) ?
C4 C9 . 1.405(4) ?
C5 C6 . 1.377(4) ?
C5 H5A . 0.9500 ?
C6 C7 . 1.402(4) ?
C6 H6A . 0.9500 ?
C7 C8 . 1.401(4) ?
C7 C10 . 1.466(4) ?
C8 C9 . 1.382(4) ?
C8 H8A . 0.9500 ?
C9 H9A . 0.9500 ?
C10 C11 . 1.328(4) ?
C10 H10A . 0.9500 ?
C11 C12 . 1.484(4) ?
C11 H11A . 0.9500 ?
C13 C14 . 1.377(4) ?
C13 H13A . 0.9500 ?
C14 C15 . 1.378(4) ?
C14 H14A . 0.9500 ?
C15 C16 . 1.371(4) ?
C15 H15A . 0.9500 ?
C16 C17 . 1.383(4) ?
C16 H16A . 0.9500 ?
C17 H17A . 0.9500 ?
N2 C19 . 1.334(4) ?
C19 C20 . 1.372(4) ?
C19 H19A . 0.9500 ?
C20 C21 . 1.377(5) ?
C20 H20A . 0.9500 ?
C21 C22 . 1.377(5) ?
C21 H21A . 0.9500 ?
C22 H22A . 0.9500 ?

loop_
_geom_hbond_atom_site_label_D
_geom_hbond_atom_site_label_H
_geom_hbond_atom_site_label_A
_geom_hbond_site_symmetry_A
_geom_hbond_distance_DH
_geom_hbond_distance_HA
_geom_hbond_distance_DA
_geom_hbond_angle_DHA
O5 H1 O4 3_656 0.80(4) 1.94(4) 2.743(4) 172(4)
